data_1559662
loop_
_publ_author_name
'Husebye, Steinar'
'Maartmann-Moe, Knut'
'Mikalsen, Oyvind'

_publ_section_title
;
 The Crystal and Molecular Structure of 4-Ethoxyphenyltellurenyl
 Methylxanthate, C2H5OPhTeSC(S)OCH3, 4-Ethoxyphenyltellurenyl
 Dimethyldithiophosphate, C2H5OPhTeSP(S)(OCH3)2, and
 Ethylenethiourea[N,N-bis(dimethylene)oxide-N'-
 phenylthiourea]phenyltellurium(II) Bromide, [PhTe(etu)SC(NHPh)N(CH2)4O]Br
;
_journal_name_full 'Acta Chemica Scandinavica'
_journal_page_first 464
_journal_page_last 469
_journal_paper_doi 10.3891/acta.chem.scand.44-0464
_journal_volume 44
_journal_year 1990
_chemical_formula_sum 'C10 H16 O3 P S2 Te'
_chemical_formula_weight 405.93
_chemical_name_common
;
4-Ethoxyphenyltellurenyl Dimethyldithiophosphate
;
_space_group_IT_number 14
_space_group_name_Hall '-P 2yn'
_space_group_name_H-M_alt 'P 1 21/n 1'
_symmetry_cell_setting monoclinic
_symmetry_Int_Tables_number 14
_symmetry_space_group_name_Hall '-P 2yn'
_symmetry_space_group_name_H-M 'P 1 21/n 1'
_cell_angle_alpha 90.
_cell_angle_beta 97.40(1)
_cell_angle_gamma 90.
_cell_formula_units_Z 4
_cell_length_a 10.176(2)
_cell_length_b 12.407(1)
_cell_length_c 12.234(1)
_cell_volume 1531.7(4)
_diffrn_ambient_temperature 293
_diffrn_radiation_probe x-ray
_diffrn_radiation_type MoK\a
_diffrn_radiation_wavelength 0.71073
_exptl_absorpt_coefficient_mu 2.3041
_exptl_crystal_density_diffrn 1.760
_exptl_crystal_F_000 792
_refine_ls_goodness_of_fit_ref 1.479
_refine_ls_number_reflns 3373
_refine_ls_R_factor_gt 0.034
_refine_ls_wR_factor_gt 0.037
_cod_data_source_file Acta-Chem-Scand-1990-44-464-2.cif
_cod_data_source_block 2
_cod_original_cell_volume 1531.8(4)
_cod_original_sg_symbol_H-M 'P 21/n'
_cod_database_code 1559662

loop_
_space_group_symop_id
_space_group_symop_operation_xyz
1 x,y,z
2 1/2-x,1/2+y,1/2-z
3 -x,-y,-z
4 1/2+x,1/2-y,1/2+z

loop_
_atom_site_label
_atom_site_type_symbol
_atom_site_thermal_displace_type
_atom_site_fract_x
_atom_site_fract_y
_atom_site_fract_z
_atom_site_occupancy
_atom_site_U_iso_or_equiv
_atom_site_calc_flag
_atom_site_refinement_flags
_atom_site_disorder_assembly
_atom_site_disorder_group
Te Te Uiso -0.01291(2) 0.21390(2) 0.14374(2) 1.000 0.0508(1) . . . .
S1 S Uiso -0.12375(8) 0.09776(6) -0.00049(7) 1.000 0.0521(3) . . . .
S2 S Uiso -0.38860(10) 0.10288(8) -0.17530(8) 1.000 0.0655(3) . . . .
P P Uiso -0.28915(8) 0.18506(6) -0.05913(7) 1.000 0.0434(1) . . . .
O1 O Uiso 0.3667(3) 0.4294(2) -0.1529(2) 1.000 0.0920(8) . . . .
O2 O Uiso -0.2485(2) 0.3019(2) -0.0892(2) 1.000 0.0554(6) . . . .
O3 O Uiso -0.3649(2) 0.2172(3) 0.0397(2) 1.000 0.0599(6) . . . .
C1 C Uiso 0.4949(7) 0.5716(4) -0.2077(5) 1.000 0.144(3) . . . .
C2 C Uiso 0.3865(6) 0.5433(4) -0.1503(4) 1.000 0.1254(13) . . . .
C3 C Uiso 0.2806(4) 0.3866(3) -0.0886(3) 1.000 0.0604(9) . . . .
C4 C Uiso 0.2797(4) 0.2755(3) -0.0796(3) 1.000 0.0681(10) . . . .
C5 C Uiso 0.1963(4) 0.2259(3) -0.0150(3) 1.000 0.0604(9) . . . .
C6 C Uiso 0.1140(3) 0.2861(2) 0.0414(2) 1.000 0.0459(8) . . . .
C7 C Uiso 0.1172(4) 0.3959(3) 0.0324(3) 1.000 0.0595(9) . . . .
C8 C Uiso 0.2002(4) 0.4469(3) -0.0320(3) 1.000 0.0687(10) . . . .
C9 C Uiso -0.1715(4) 0.3204(3) -0.1775(3) 1.000 0.0683(10) . . . .
C10 C Uiso -0.4252(4) 0.1353(4) 0.1001(3) 1.000 0.0861(13) . . . .

loop_
_atom_type_symbol
_atom_type_description
_atom_type_scat_dispersion_real
_atom_type_scat_dispersion_imag
_atom_type_scat_source
C C 0.0033 0.0016 ' International Tables Vol C Tables 4.2.6.8 and 6.1.1.4'
O O 0.0106 0.0060 ' International Tables Vol C Tables 4.2.6.8 and 6.1.1.4'
P P 0.1023 0.0942 ' International Tables Vol C Tables 4.2.6.8 and 6.1.1.4'
S S 0.1246 0.1234 ' International Tables Vol C Tables 4.2.6.8 and 6.1.1.4'
Te Te -0.5308 1.6751 ' International Tables Vol C Tables 4.2.6.8 and 6.1.1.4'

loop_
_geom_angle_atom_site_label_1
_geom_angle_atom_site_label_2
_geom_angle_atom_site_label_3
_geom_angle
_geom_angle_site_symmetry_1
_geom_angle_site_symmetry_2
_geom_angle_site_symmetry_3
_geom_angle_publ_flag
S1 Te C6 94.75(7) . . . yes
Te S1 P 102.90(4) . . . yes
S1 P S2 107.93(5) . . . yes
S1 P O2 109.97(9) . . . yes
S1 P O3 109.12(11) . . . yes
S2 P O2 116.52(10) . . . yes
S2 P O3 116.10(11) . . . yes
O2 P O3 96.71(16) . . . yes
C2 O1 C3 118.3(3) . . . yes
P O2 C9 120.9(2) . . . yes
P O3 C10 120.1(3) . . . yes
O1 C2 C1 110.4(4) . . . yes
O1 C3 C4 116.6(3) . . . yes
O1 C3 C8 123.7(3) . . . yes
C4 C3 C8 119.8(4) . . . no
C3 C4 C5 120.1(4) . . . no
C4 C5 C6 120.4(3) . . . no
Te C6 C5 121.8(2) . . . yes
Te C6 C7 119.6(2) . . . yes
C5 C6 C7 118.6(3) . . . no
C6 C7 C8 121.7(3) . . . no
C3 C8 C7 119.4(3) . . . no

loop_
_geom_bond_atom_site_label_1
_geom_bond_atom_site_label_2
_geom_bond_distance
_geom_bond_site_symmetry_1
_geom_bond_site_symmetry_2
_geom_bond_publ_flag
Te S1 2.4391(10) . . yes
Te C6 2.111(3) . . yes
S1 P 2.0518(12) . . yes
S2 P 1.9270(13) . . yes
P O2 1.564(3) . . yes
P O3 1.567(3) . . yes
O1 C2 1.427(6) . . yes
O1 C3 1.359(5) . . yes
O2 C9 1.432(4) . . yes
O3 C10 1.439(5) . . yes
C1 C2 1.426(9) . . no
C3 C4 1.383(5) . . no
C3 C8 1.362(5) . . no
C4 C5 1.377(5) . . no
C5 C6 1.373(5) . . no
C6 C7 1.368(4) . . no
C7 C8 1.381(5) . . no

loop_
_geom_torsion_atom_site_label_1
_geom_torsion_atom_site_label_2
_geom_torsion_atom_site_label_3
_geom_torsion_atom_site_label_4
_geom_torsion
_geom_torsion_site_symmetry_1
_geom_torsion_site_symmetry_2
_geom_torsion_site_symmetry_3
_geom_torsion_site_symmetry_4
_geom_torsion_publ_flag
C6 Te S1 P -95.14(8) . . . . no
S1 Te C6 C5 -56.0(3) . . . . no
S1 Te C6 C7 125.5(3) . . . . no
Te S1 P S2 -179.98(9) . . . . no
Te S1 P O2 51.91(11) . . . . no
Te S1 P O3 -53.02(14) . . . . no
S1 P O2 C9 65.8(3) . . . . no
S2 P O2 C9 -57.4(3) . . . . no
O3 P O2 C9 179.0(2) . . . . no
S1 P O3 C10 -66.1(2) . . . . no
S2 P O3 C10 56.1(3) . . . . no
O2 P O3 C10 -180.0(2) . . . . no
C3 O1 C2 C1 170.4(4) . . . . no
C2 O1 C3 C4 -170.0(4) . . . . no
C2 O1 C3 C8 8.2(6) . . . . no
O1 C3 C4 C5 179.3(3) . . . . no
C8 C3 C4 C5 1.0(6) . . . . no
O1 C3 C8 C7 -179.2(4) . . . . no
C4 C3 C8 C7 -1.0(6) . . . . no
C3 C4 C5 C6 -0.4(6) . . . . no
C4 C5 C6 Te -178.8(3) . . . . no
C4 C5 C6 C7 -0.3(5) . . . . no
Te C6 C7 C8 178.9(3) . . . . no
C5 C6 C7 C8 0.3(5) . . . . no
C6 C7 C8 C3 0.4(6) . . . . no
